data_7007572
loop_
_publ_author_name
'Jones, Cameron'
'Schulten, Christian'
'Stasch, Andreas'

_publ_section_title
;
 The first complexes and cyclodimerisations of methylphosphaalkyne
 (P[triple bond]CMe).
;
_journal_issue 31
_journal_name_full 'Dalton transactions (Cambridge, England : 2003)'
_journal_page_first 3733
_journal_page_last 3735
_journal_paper_doi 10.1039/b607489h
_journal_year 2006
_chemical_formula_sum 'C18 H6 O14 P2 W3'
_chemical_formula_weight 1059.72
_chemical_name_systematic
;
?
;
_space_group_IT_number 56
_symmetry_cell_setting orthorhombic
_symmetry_space_group_name_Hall '-P 2ab 2ac'
_symmetry_space_group_name_H-M 'P c c n'
_atom_sites_solution_hydrogens geom
_atom_sites_solution_primary direct
_atom_sites_solution_secondary difmap
_audit_creation_method SHELXL-97
_cell_angle_alpha 90.00
_cell_angle_beta 90.00
_cell_angle_gamma 90.00
_cell_formula_units_Z 8
_cell_length_a 14.323(3)
_cell_length_b 30.107(6)
_cell_length_c 12.311(3)
_cell_measurement_temperature 150(2)
_cell_volume 5309(2)
_computing_structure_refinement 'SHELXL-97 (Sheldrick, 1997)'
_computing_structure_solution 'SHELXS-97 (Sheldrick, 1990)'
_diffrn_ambient_temperature 150(2)
_diffrn_measured_fraction_theta_full 0.996
_diffrn_measured_fraction_theta_max 0.996
_diffrn_measurement_device_type 'Nonius Kappa CCD'
_diffrn_radiation_monochromator graphite
_diffrn_radiation_source 'fine-focus sealed tube'
_diffrn_radiation_type MoK\a
_diffrn_radiation_wavelength 0.71073
_diffrn_reflns_av_R_equivalents 0.0218
_diffrn_reflns_av_sigmaI/netI 0.0353
_diffrn_reflns_limit_h_max 17
_diffrn_reflns_limit_h_min -17
_diffrn_reflns_limit_k_max 37
_diffrn_reflns_limit_k_min -36
_diffrn_reflns_limit_l_max 15
_diffrn_reflns_limit_l_min -15
_diffrn_reflns_number 9836
_diffrn_reflns_theta_full 26.00
_diffrn_reflns_theta_max 26.00
_diffrn_reflns_theta_min 2.98
_exptl_absorpt_coefficient_mu 13.154
_exptl_absorpt_correction_T_max 0.505
_exptl_absorpt_correction_T_min 0.311
_exptl_absorpt_correction_type multi-scan
_exptl_absorpt_process_details 'Sortav (Blessing, 1995)'
_exptl_crystal_colour orange
_exptl_crystal_density_diffrn 2.652
_exptl_crystal_density_method 'not measured'
_exptl_crystal_description block
_exptl_crystal_F_000 3824
_exptl_crystal_size_max 0.12
_exptl_crystal_size_mid 0.10
_exptl_crystal_size_min 0.06
_refine_diff_density_max 1.285
_refine_diff_density_min -0.728
_refine_diff_density_rms 0.143
_refine_ls_extinction_method none
_refine_ls_goodness_of_fit_ref 1.097
_refine_ls_hydrogen_treatment constr
_refine_ls_matrix_type full
_refine_ls_number_parameters 336
_refine_ls_number_reflns 5201
_refine_ls_number_restraints 0
_refine_ls_restrained_S_all 1.097
_refine_ls_R_factor_all 0.0343
_refine_ls_R_factor_gt 0.0269
_refine_ls_shift/su_max 0.001
_refine_ls_shift/su_mean 0.000
_refine_ls_structure_factor_coef Fsqd
_refine_ls_weighting_details 'calc w=1/[\s^2^(Fo^2^)+(0.0000P)^2^+19.6088P] where P=(Fo^2^+2Fc^2^)/3'
_refine_ls_weighting_scheme calc
_refine_ls_wR_factor_gt 0.0500
_refine_ls_wR_factor_ref 0.0518
_reflns_number_gt 4534
_reflns_number_total 5201
_reflns_threshold_expression >2sigma(I)
_cod_data_source_file b607489h.txt
_cod_data_source_block compound6
_cod_original_cell_volume 5308.7(19)
_cod_original_sg_symbol_H-M Pccn
_cod_database_code 7007572

loop_
_symmetry_equiv_pos_as_xyz
'x, y, z'
'-x+1/2, -y+1/2, z'
'x+1/2, -y, -z+1/2'
'-x, y+1/2, -z+1/2'
'-x, -y, -z'
'x-1/2, y-1/2, -z'
'-x-1/2, y, z-1/2'
'x, -y-1/2, z-1/2'

loop_
_atom_site_label
_atom_site_type_symbol
_atom_site_fract_x
_atom_site_fract_y
_atom_site_fract_z
_atom_site_U_iso_or_equiv
_atom_site_adp_type
_atom_site_occupancy
_atom_site_symmetry_multiplicity
_atom_site_calc_flag
_atom_site_refinement_flags
_atom_site_disorder_assembly
_atom_site_disorder_group
W1 W 0.047412(16) 0.287301(8) 0.564249(18) 0.02489(7) Uani 1 1 d . . .
P1 P 0.04242(10) 0.35278(5) 0.68595(11) 0.0222(3) Uani 1 1 d . . .
O1 O 0.1492(4) 0.22857(17) 0.7429(4) 0.0546(13) Uani 1 1 d . . .
C1 C 0.1370(4) 0.38039(18) 0.7543(4) 0.0230(12) Uani 1 1 d . . .
W2 W -0.158371(15) 0.374069(8) 0.948943(18) 0.02370(6) Uani 1 1 d . . .
P2 P -0.02875(10) 0.38507(5) 0.81911(11) 0.0220(3) Uani 1 1 d . . .
O2 O 0.0673(3) 0.20516(14) 0.4090(4) 0.0408(11) Uani 1 1 d . . .
C2 C 0.0920(4) 0.40092(19) 0.8427(4) 0.0235(12) Uani 1 1 d . . .
W3 W 0.041892(15) 0.436846(7) 0.682065(18) 0.02237(6) Uani 1 1 d . . .
O3 O 0.2430(3) 0.32053(17) 0.4750(4) 0.0511(13) Uani 1 1 d . . .
C3 C 0.2421(4) 0.3761(2) 0.7357(5) 0.0315(14) Uani 1 1 d . . .
H3A H 0.2741 0.4014 0.7692 0.047 Uiso 1 1 calc R . .
H3B H 0.2549 0.3758 0.6575 0.047 Uiso 1 1 calc R . .
H3C H 0.2646 0.3485 0.7684 0.047 Uiso 1 1 calc R . .
O4 O -0.0582(4) 0.3389(2) 0.3762(4) 0.0780(19) Uani 1 1 d . . .
C4 C 0.1328(4) 0.4223(2) 0.9421(4) 0.0312(14) Uani 1 1 d . . .
H4A H 0.1886 0.4393 0.9219 0.047 Uiso 1 1 calc R . .
H4B H 0.1499 0.3993 0.9948 0.047 Uiso 1 1 calc R . .
H4C H 0.0867 0.4423 0.9746 0.047 Uiso 1 1 calc R . .
O5 O -0.1457(3) 0.24522(18) 0.6430(4) 0.0609(15) Uani 1 1 d . . .
C5 C 0.1138(4) 0.2508(2) 0.6809(5) 0.0331(14) Uani 1 1 d . . .
O6 O -0.1613(3) 0.27250(16) 0.8751(4) 0.0511(13) Uani 1 1 d . . .
C6 C 0.0603(4) 0.2350(2) 0.4656(5) 0.0319(14) Uani 1 1 d . . .
O7 O -0.0053(4) 0.34914(18) 1.1276(4) 0.0525(13) Uani 1 1 d . . .
C7 C 0.1728(4) 0.3093(2) 0.5079(5) 0.0332(14) Uani 1 1 d . . .
O8 O -0.3184(3) 0.35408(16) 1.1178(3) 0.0436(12) Uani 1 1 d . . .
C8 C -0.0203(5) 0.3213(2) 0.4442(5) 0.0418(16) Uani 1 1 d . . .
O9 O -0.1443(4) 0.47195(15) 1.0437(4) 0.0555(13) Uani 1 1 d . . .
C9 C -0.0780(5) 0.2616(2) 0.6180(5) 0.0403(16) Uani 1 1 d . . .
O10 O -0.3111(3) 0.40640(16) 0.7766(4) 0.0460(12) Uani 1 1 d . . .
C10 C -0.1630(4) 0.3090(2) 0.8988(5) 0.0346(14) Uani 1 1 d . . .
O11 O -0.0457(4) 0.51591(17) 0.8210(4) 0.0587(14) Uani 1 1 d . . .
C11 C -0.0593(4) 0.3577(2) 1.0630(5) 0.0328(14) Uani 1 1 d . . .
O12 O -0.1357(3) 0.46317(18) 0.5432(4) 0.0580(14) Uani 1 1 d . . .
C12 C -0.2605(4) 0.3615(2) 1.0560(4) 0.0307(14) Uani 1 1 d . . .
O13 O 0.2217(3) 0.49749(17) 0.6886(4) 0.0595(15) Uani 1 1 d . . .
C13 C -0.1493(4) 0.4371(2) 1.0070(5) 0.0349(14) Uani 1 1 d . . .
O14 O 0.1148(4) 0.42151(19) 0.4419(4) 0.0621(15) Uani 1 1 d . . .
C14 C -0.2563(4) 0.3941(2) 0.8376(5) 0.0323(14) Uani 1 1 d . . .
C15 C -0.0125(5) 0.4872(2) 0.7742(5) 0.0376(15) Uani 1 1 d . . .
C16 C -0.0712(5) 0.4539(2) 0.5913(5) 0.0354(15) Uani 1 1 d . . .
C17 C 0.1550(5) 0.4770(2) 0.6842(5) 0.0414(16) Uani 1 1 d . . .
C18 C 0.0901(4) 0.4270(2) 0.5291(5) 0.0406(16) Uani 1 1 d . . .

loop_
_atom_site_aniso_label
_atom_site_aniso_U_11
_atom_site_aniso_U_22
_atom_site_aniso_U_33
_atom_site_aniso_U_23
_atom_site_aniso_U_13
_atom_site_aniso_U_12
W1 0.02942(12) 0.02253(13) 0.02271(12) -0.00500(9) 0.00109(10) 0.00115(10)
P1 0.0270(7) 0.0194(8) 0.0203(7) -0.0005(6) 0.0015(6) 0.0002(6)
O1 0.067(3) 0.048(3) 0.049(3) 0.009(3) -0.006(3) 0.024(3)
C1 0.029(3) 0.021(3) 0.019(3) 0.003(2) -0.002(2) 0.001(2)
W2 0.02702(12) 0.02252(13) 0.02157(12) -0.00033(9) 0.00450(10) -0.00110(10)
P2 0.0281(7) 0.0174(7) 0.0204(7) -0.0001(6) 0.0035(6) -0.0011(6)
O2 0.045(3) 0.031(3) 0.046(3) -0.022(2) 0.010(2) -0.006(2)
C2 0.029(3) 0.022(3) 0.019(3) -0.001(2) 0.000(2) 0.000(2)
W3 0.02564(12) 0.01823(12) 0.02322(12) 0.00360(9) 0.00167(10) 0.00004(9)
O3 0.043(3) 0.063(4) 0.047(3) -0.006(3) 0.018(2) -0.012(3)
C3 0.032(3) 0.036(4) 0.027(3) -0.002(3) 0.002(3) 0.005(3)
O4 0.082(4) 0.111(5) 0.040(3) 0.017(3) -0.006(3) 0.045(4)
C4 0.037(3) 0.027(3) 0.029(3) -0.005(3) -0.003(3) 0.000(3)
O5 0.037(3) 0.067(4) 0.079(4) -0.024(3) 0.022(3) -0.014(3)
C5 0.034(3) 0.028(3) 0.037(4) -0.005(3) 0.007(3) 0.004(3)
O6 0.058(3) 0.029(3) 0.066(3) -0.006(2) -0.001(3) -0.003(2)
C6 0.032(3) 0.031(4) 0.033(3) -0.002(3) 0.003(3) -0.004(3)
O7 0.055(3) 0.067(4) 0.035(3) 0.008(3) -0.009(2) 0.007(3)
C7 0.045(4) 0.026(3) 0.029(3) -0.005(3) 0.005(3) 0.002(3)
O8 0.034(2) 0.060(3) 0.036(3) -0.006(2) 0.017(2) -0.007(2)
C8 0.042(4) 0.046(4) 0.038(4) -0.002(3) -0.001(3) 0.014(3)
O9 0.072(3) 0.026(3) 0.068(3) -0.015(2) 0.002(3) -0.003(2)
C9 0.037(4) 0.045(4) 0.039(4) -0.018(3) 0.008(3) -0.003(3)
O10 0.047(3) 0.049(3) 0.041(3) 0.009(2) -0.011(2) 0.002(2)
C10 0.032(3) 0.036(4) 0.036(3) 0.003(3) -0.002(3) -0.004(3)
O11 0.063(3) 0.043(3) 0.070(4) -0.020(3) 0.004(3) 0.013(3)
C11 0.044(4) 0.030(4) 0.024(3) 0.002(3) 0.010(3) 0.000(3)
O12 0.043(3) 0.069(4) 0.062(3) 0.020(3) -0.022(3) 0.001(3)
C12 0.035(3) 0.034(4) 0.024(3) -0.001(3) -0.003(3) 0.003(3)
O13 0.042(3) 0.044(3) 0.092(4) 0.007(3) -0.001(3) -0.021(2)
C13 0.033(3) 0.036(4) 0.036(3) 0.002(3) 0.002(3) -0.005(3)
O14 0.072(4) 0.081(4) 0.034(3) 0.008(3) 0.021(3) 0.006(3)
C14 0.036(3) 0.030(4) 0.031(3) -0.002(3) 0.009(3) -0.005(3)
C15 0.042(4) 0.031(4) 0.040(4) 0.000(3) -0.006(3) 0.001(3)
C16 0.040(4) 0.029(4) 0.037(4) 0.008(3) -0.005(3) -0.004(3)
C17 0.045(4) 0.029(4) 0.050(4) 0.005(3) -0.001(3) 0.000(3)
C18 0.039(4) 0.047(4) 0.036(4) 0.012(3) 0.010(3) 0.001(3)

loop_
_atom_type_symbol
_atom_type_description
_atom_type_scat_dispersion_real
_atom_type_scat_dispersion_imag
_atom_type_scat_source
C C 0.0033 0.0016 'International Tables Vol C Tables 4.2.6.8 and 6.1.1.4'
H H 0.0000 0.0000 'International Tables Vol C Tables 4.2.6.8 and 6.1.1.4'
O O 0.0106 0.0060 'International Tables Vol C Tables 4.2.6.8 and 6.1.1.4'
P P 0.1023 0.0942 'International Tables Vol C Tables 4.2.6.8 and 6.1.1.4'
W W -0.8490 6.8722 'International Tables Vol C Tables 4.2.6.8 and 6.1.1.4'

loop_
_geom_angle_atom_site_label_1
_geom_angle_atom_site_label_2
_geom_angle_atom_site_label_3
_geom_angle
_geom_angle_site_symmetry_1
_geom_angle_site_symmetry_3
_geom_angle_publ_flag
C6 W1 C7 88.1(2) . . ?
C6 W1 C5 87.7(2) . . ?
C7 W1 C5 90.2(2) . . ?
C6 W1 C8 89.9(3) . . ?
C7 W1 C8 90.6(3) . . ?
C5 W1 C8 177.5(3) . . ?
C6 W1 C9 88.8(2) . . ?
C7 W1 C9 176.8(2) . . ?
C5 W1 C9 88.8(3) . . ?
C8 W1 C9 90.4(3) . . ?
C6 W1 P1 176.34(17) . . ?
C7 W1 P1 88.46(17) . . ?
C5 W1 P1 90.97(17) . . ?
C8 W1 P1 91.44(19) . . ?
C9 W1 P1 94.55(17) . . ?
C1 P1 P2 78.04(18) . . ?
C1 P1 W1 128.97(19) . . ?
P2 P1 W1 146.13(8) . . ?
C1 P1 W3 63.20(18) . . ?
P2 P1 W3 64.10(5) . . ?
W1 P1 W3 141.66(6) . . ?
C2 C1 C3 127.2(5) . . ?
C2 C1 P1 102.7(4) . . ?
C3 C1 P1 129.3(4) . . ?
C2 C1 W3 73.1(3) . . ?
C3 C1 W3 125.0(4) . . ?
P1 C1 W3 73.77(19) . . ?
C12 W2 C13 89.5(2) . . ?
C12 W2 C14 89.8(2) . . ?
C13 W2 C14 90.2(2) . . ?
C12 W2 C10 89.7(2) . . ?
C13 W2 C10 176.4(2) . . ?
C14 W2 C10 93.3(2) . . ?
C12 W2 C11 90.5(2) . . ?
C13 W2 C11 86.6(2) . . ?
C14 W2 C11 176.7(2) . . ?
C10 W2 C11 89.9(2) . . ?
C12 W2 P2 176.57(17) . . ?
C13 W2 P2 93.11(17) . . ?
C14 W2 P2 92.41(16) . . ?
C10 W2 P2 87.58(17) . . ?
C11 W2 P2 87.44(16) . . ?
C2 P2 P1 77.91(18) . . ?
C2 P2 W2 130.27(18) . . ?
P1 P2 W2 141.66(8) . . ?
C2 P2 W3 63.95(17) . . ?
P1 P2 W3 65.13(5) . . ?
W2 P2 W3 145.14(6) . . ?
C1 C2 C4 129.8(5) . . ?
C1 C2 P2 101.4(4) . . ?
C4 C2 P2 127.8(4) . . ?
C1 C2 W3 72.2(3) . . ?
C4 C2 W3 127.1(4) . . ?
P2 C2 W3 72.39(18) . . ?
C17 W3 C18 80.0(3) . . ?
C17 W3 C16 119.6(3) . . ?
C18 W3 C16 78.3(3) . . ?
C17 W3 C15 81.6(3) . . ?
C18 W3 C15 138.8(3) . . ?
C16 W3 C15 79.3(3) . . ?
C17 W3 C1 87.9(2) . . ?
C18 W3 C1 92.8(2) . . ?
C16 W3 C1 148.3(2) . . ?
C15 W3 C1 123.1(2) . . ?
C17 W3 C2 91.1(2) . . ?
C18 W3 C2 127.3(2) . . ?
C16 W3 C2 144.7(2) . . ?
C15 W3 C2 89.5(2) . . ?
C1 W3 C2 34.72(18) . . ?
C17 W3 P2 133.31(19) . . ?
C18 W3 P2 132.1(2) . . ?
C16 W3 P2 101.81(18) . . ?
C15 W3 P2 86.22(19) . . ?
C1 W3 P2 62.02(13) . . ?
C2 W3 P2 43.66(14) . . ?
C17 W3 P1 126.55(19) . . ?
C18 W3 P1 82.5(2) . . ?
C16 W3 P1 105.36(18) . . ?
C15 W3 P1 136.97(19) . . ?
C1 W3 P1 43.03(14) . . ?
C2 W3 P1 61.72(14) . . ?
P2 W3 P1 50.77(5) . . ?
O1 C5 W1 176.5(6) . . ?
O2 C6 W1 179.8(6) . . ?
O3 C7 W1 178.2(6) . . ?
O4 C8 W1 177.9(7) . . ?
O5 C9 W1 175.5(6) . . ?
O6 C10 W2 175.9(6) . . ?
O7 C11 W2 178.6(6) . . ?
O8 C12 W2 179.4(6) . . ?
O9 C13 W2 177.3(6) . . ?
O10 C14 W2 178.3(5) . . ?
O11 C15 W3 176.3(6) . . ?
O12 C16 W3 178.2(6) . . ?
O13 C17 W3 175.6(6) . . ?
O14 C18 W3 178.2(6) . . ?

loop_
_geom_bond_atom_site_label_1
_geom_bond_atom_site_label_2
_geom_bond_distance
_geom_bond_site_symmetry_2
_geom_bond_publ_flag
W1 C6 1.996(6) . ?
W1 C7 2.035(7) . ?
W1 C5 2.043(7) . ?
W1 C8 2.043(7) . ?
W1 C9 2.065(7) . ?
W1 P1 2.4772(15) . ?
P1 C1 1.799(6) . ?
P1 P2 2.161(2) . ?
P1 W3 2.5314(15) . ?
O1 C5 1.134(7) . ?
C1 C2 1.408(7) . ?
C1 C3 1.527(8) . ?
C1 W3 2.353(5) . ?
W2 C12 2.005(6) . ?
W2 C13 2.033(7) . ?
W2 C14 2.053(7) . ?
W2 C10 2.054(7) . ?
W2 C11 2.056(7) . ?
W2 P2 2.4721(14) . ?
P2 C2 1.818(6) . ?
P2 W3 2.5099(14) . ?
O2 C6 1.142(7) . ?
C2 C4 1.501(7) . ?
C2 W3 2.366(5) . ?
W3 C17 2.023(7) . ?
W3 C18 2.028(7) . ?
W3 C16 2.033(6) . ?
W3 C15 2.047(7) . ?
O3 C7 1.136(7) . ?
O4 C8 1.129(7) . ?
O5 C9 1.130(7) . ?
O6 C10 1.138(7) . ?
O7 C11 1.138(7) . ?
O8 C12 1.147(7) . ?
O9 C13 1.144(7) . ?
O10 C14 1.147(7) . ?
O11 C15 1.143(7) . ?
O12 C16 1.132(7) . ?
O13 C17 1.137(7) . ?
O14 C18 1.142(7) . ?
